data_1513134
loop_
_publ_author_name
'Zhou, Fenguo'
'Liu, Xu'
'Zhang, Ning'
'Liang, Yongjiu'
'Zhang, Rui'
'Xin, Xiaoqing'
'Dong, Dewen'

_publ_section_title
;
 Copper-Catalyzed Three-Component Reaction: Solvent-Controlled
 Regioselective Synthesis of 4-Amino- and 6-Amino-2-iminopyridines.
;
_journal_issue 22
_journal_name_full 'Organic letters'
_journal_page_first 5786
_journal_page_last 5789
_journal_paper_doi 10.1021/ol4028368
_journal_volume 15
_journal_year 2013
_chemical_formula_moiety 'C25 H19 Cl N4 O2 S, C4 H8 O'
_chemical_formula_sum 'C29 H27 Cl N4 O3 S'
_chemical_formula_weight 547.06
_chemical_name_systematic
; 
 N-(6-amino-1-(3-chlorophenyl)-5-cyano-3-phenylpyridin-2(1H)-ylidene)-4-methylbenzenesulfonamide 
;
_space_group_IT_number 14
_symmetry_cell_setting monoclinic
_symmetry_space_group_name_Hall '-P 2ybc'
_symmetry_space_group_name_H-M 'P 1 21/c 1'
_atom_sites_solution_hydrogens geom
_atom_sites_solution_primary direct
_atom_sites_solution_secondary difmap
_audit_creation_method SHELXL-97
_cell_angle_alpha 90.00
_cell_angle_beta 91.800(2)
_cell_angle_gamma 90.00
_cell_formula_units_Z 4
_cell_length_a 11.8463(10)
_cell_length_b 13.1890(11)
_cell_length_c 17.3532(14)
_cell_measurement_temperature 293(2)
_cell_volume 2709.9(4)
_computing_structure_refinement 'SHELXL-97 (Sheldrick, 1997)'
_computing_structure_solution 'SHELXS-97 (Sheldrick, 1990)'
_diffrn_ambient_temperature 293(2)
_diffrn_measured_fraction_theta_full 0.996
_diffrn_measured_fraction_theta_max 0.996
_diffrn_radiation_monochromator graphite
_diffrn_radiation_source 'fine-focus sealed tube'
_diffrn_radiation_type MoK\a
_diffrn_radiation_wavelength 0.71073
_diffrn_reflns_av_R_equivalents 0.0517
_diffrn_reflns_av_sigmaI/netI 0.0586
_diffrn_reflns_limit_h_max 14
_diffrn_reflns_limit_h_min -13
_diffrn_reflns_limit_k_max 16
_diffrn_reflns_limit_k_min -16
_diffrn_reflns_limit_l_max 21
_diffrn_reflns_limit_l_min -12
_diffrn_reflns_number 17131
_diffrn_reflns_theta_full 26.04
_diffrn_reflns_theta_max 26.04
_diffrn_reflns_theta_min 1.72
_exptl_absorpt_coefficient_mu 0.256
_exptl_absorpt_correction_T_max 0.9699
_exptl_absorpt_correction_T_min 0.9044
_exptl_absorpt_correction_type multi-scan
_exptl_crystal_density_diffrn 1.341
_exptl_crystal_density_method 'not measured'
_exptl_crystal_F_000 1144
_exptl_crystal_size_max 0.40
_exptl_crystal_size_mid 0.30
_exptl_crystal_size_min 0.12
_refine_diff_density_max 2.247
_refine_diff_density_min -0.660
_refine_diff_density_rms 0.100
_refine_ls_extinction_method none
_refine_ls_goodness_of_fit_ref 1.065
_refine_ls_hydrogen_treatment constr
_refine_ls_matrix_type full
_refine_ls_number_parameters 344
_refine_ls_number_reflns 5323
_refine_ls_number_restraints 0
_refine_ls_restrained_S_all 1.065
_refine_ls_R_factor_all 0.1255
_refine_ls_R_factor_gt 0.0935
_refine_ls_shift/su_max 0.000
_refine_ls_shift/su_mean 0.000
_refine_ls_structure_factor_coef Fsqd
_refine_ls_weighting_details 'calc w=1/[\s^2^(Fo^2^)+(0.1285P)^2^+7.4190P] where P=(Fo^2^+2Fc^2^)/3'
_refine_ls_weighting_scheme calc
_refine_ls_wR_factor_gt 0.2491
_refine_ls_wR_factor_ref 0.2733
_reflns_number_gt 3787
_reflns_number_total 5323
_reflns_threshold_expression >2sigma(I)
_cod_data_source_file ol4028368_si_002.cif
_cod_data_source_block z
_cod_depositor_comments
;
The following automatic conversions were performed:

'_exptl_absorpt_correction_type' value 'Multi-scan' changed to
'multi-scan' according to
/home/saulius/struct/CIF-dictionaries/cif_core.dic dictionary named
'cif_core.dic' version 2.4.2 from 2011-04-26.

Automatic conversion script
Id: cif_fix_values 1891 2012-01-12 08:04:46Z andrius 
;
_cod_original_sg_symbol_H-M P2(1)/c
_cod_database_code 1513134

loop_
_symmetry_equiv_pos_as_xyz
'x, y, z'
'-x, y+1/2, -z+1/2'
'-x, -y, -z'
'x, -y-1/2, z-1/2'

loop_
_atom_site_label
_atom_site_type_symbol
_atom_site_fract_x
_atom_site_fract_y
_atom_site_fract_z
_atom_site_U_iso_or_equiv
_atom_site_adp_type
_atom_site_occupancy
_atom_site_symmetry_multiplicity
_atom_site_calc_flag
_atom_site_refinement_flags
S1 S 0.58111(10) 0.18644(8) 1.09370(6) 0.0262(3) Uani 1 1 d .
Cl1 Cl 0.91216(14) 0.29022(18) 0.80104(11) 0.0731(6) Uani 1 1 d .
O1 O 0.4745(3) 0.1366(3) 1.10644(18) 0.0320(8) Uani 1 1 d .
N4 N 0.5058(3) 0.2618(3) 0.8917(2) 0.0267(8) Uani 1 1 d .
N1 N 0.5832(3) 0.2404(3) 1.0120(2) 0.0297(9) Uani 1 1 d .
O2 O 0.6236(3) 0.2517(3) 1.15502(19) 0.0351(8) Uani 1 1 d .
N2 N 0.4472(4) 0.2770(3) 0.7632(2) 0.0372(10) Uani 1 1 d .
H2A H 0.5134 0.2580 0.7502 0.045 Uiso 1 1 calc R
H2B H 0.3965 0.2911 0.7282 0.045 Uiso 1 1 calc R
C1 C 0.4233(4) 0.2847(4) 0.8370(3) 0.0305(11) Uani 1 1 d .
C2 C 0.4942(4) 0.2727(3) 0.9712(3) 0.0266(10) Uani 1 1 d .
C3 C 0.3193(4) 0.3175(4) 0.8628(3) 0.0370(12) Uani 1 1 d .
C4 C 0.3079(4) 0.3352(4) 0.9412(3) 0.0352(12) Uani 1 1 d .
H4 H 0.2391 0.3598 0.9576 0.042 Uiso 1 1 calc R
C5 C 0.3922(4) 0.3186(4) 0.9959(3) 0.0305(10) Uani 1 1 d .
C6 C 0.6646(4) 0.0124(4) 1.0314(3) 0.0375(12) Uani 1 1 d .
H6 H 0.5957 0.0082 1.0043 0.045 Uiso 1 1 calc R
C7 C 0.6853(4) 0.0920(3) 1.0827(3) 0.0279(10) Uani 1 1 d .
C8 C 0.3788(4) 0.3581(4) 1.0751(3) 0.0354(12) Uani 1 1 d .
C9 C 0.7868(4) 0.0968(4) 1.1237(3) 0.0370(12) Uani 1 1 d .
H9 H 0.8009 0.1495 1.1583 0.044 Uiso 1 1 calc R
C10 C 0.2791(5) 0.3411(5) 1.1139(3) 0.0452(14) Uani 1 1 d .
H10 H 0.2250 0.2974 1.0925 0.054 Uiso 1 1 calc R
C11 C 0.7469(5) -0.0606(4) 1.0208(3) 0.0426(13) Uani 1 1 d .
H11 H 0.7332 -0.1136 0.9864 0.051 Uiso 1 1 calc R
C12 C 0.6089(4) 0.2134(4) 0.8647(3) 0.0364(12) Uani 1 1 d .
C13 C 0.4612(5) 0.4220(4) 1.1087(3) 0.0438(13) Uani 1 1 d .
H13 H 0.5285 0.4338 1.0840 0.053 Uiso 1 1 calc R
O3 O 0.8756(4) 0.5013(4) 0.0614(3) 0.0757(16) Uani 1 1 d .
C15 C 0.6997(4) 0.2708(5) 0.8494(3) 0.0428(13) Uani 1 1 d .
H15 H 0.6999 0.3406 0.8567 0.051 Uiso 1 1 calc R
C16 C 0.8665(5) 0.0234(5) 1.1131(3) 0.0471(14) Uani 1 1 d .
H16 H 0.9341 0.0263 1.1417 0.057 Uiso 1 1 calc R
N3 N 0.1659(4) 0.3560(5) 0.7589(3) 0.0670(16) Uani 1 1 d .
C17 C 0.7961(5) 0.2179(6) 0.8209(3) 0.0539(17) Uani 1 1 d .
C18 C 0.2315(5) 0.3395(5) 0.8071(3) 0.0479(14) Uani 1 1 d .
C19 C 0.6064(5) 0.1081(5) 0.8541(3) 0.0488(15) Uani 1 1 d .
H19 H 0.5419 0.0711 0.8646 0.059 Uiso 1 1 calc R
C20 C 0.3408(7) 0.4518(5) 1.2153(4) 0.071(2) Uani 1 1 d .
H20 H 0.3275 0.4845 1.2616 0.085 Uiso 1 1 calc R
C21 C 0.4416(7) 0.4678(4) 1.1792(4) 0.0576(17) Uani 1 1 d .
H21 H 0.4965 0.5093 1.2022 0.069 Uiso 1 1 calc R
C22 C 0.8495(5) -0.0550(4) 1.0613(4) 0.0455(14) Uani 1 1 d .
C23 C 0.7018(7) 0.0603(6) 0.8275(4) 0.069(2) Uani 1 1 d .
H23 H 0.7031 -0.0096 0.8206 0.082 Uiso 1 1 calc R
C24 C 0.2591(6) 0.3876(6) 1.1833(4) 0.063(2) Uani 1 1 d .
H24 H 0.1919 0.3762 1.2083 0.075 Uiso 1 1 calc R
C25 C 0.9585(6) 0.4536(6) 0.1102(4) 0.071(2) Uani 1 1 d .
H25A H 0.9466 0.4702 0.1638 0.085 Uiso 1 1 calc R
H25B H 1.0338 0.4753 0.0970 0.085 Uiso 1 1 calc R
C26 C 0.9399(6) -0.1349(6) 1.0474(5) 0.071(2) Uani 1 1 d .
H26A H 1.0133 -0.1046 1.0536 0.106 Uiso 1 1 calc R
H26B H 0.9304 -0.1612 0.9960 0.106 Uiso 1 1 calc R
H26C H 0.9328 -0.1890 1.0839 0.106 Uiso 1 1 calc R
C27 C 0.7918(6) 0.1167(5) 0.8122(4) 0.0529(16) Uani 1 1 d .
H27 H 0.8555 0.0840 0.7945 0.063 Uiso 1 1 calc R
C28 C 0.8133(7) 0.4275(6) 0.0197(6) 0.087(3) Uani 1 1 d .
H28A H 0.8023 0.4485 -0.0336 0.105 Uiso 1 1 calc R
H28B H 0.7398 0.4185 0.0419 0.105 Uiso 1 1 calc R
C29 C 0.8773(6) 0.3326(5) 0.0240(5) 0.0618(18) Uani 1 1 d .
H29A H 0.9257 0.3255 -0.0197 0.074 Uiso 1 1 calc R
H29B H 0.8273 0.2745 0.0259 0.074 Uiso 1 1 calc R
C30 C 0.9445(9) 0.3436(6) 0.0968(6) 0.104(4) Uani 1 1 d .
H30A H 0.9055 0.3126 0.1391 0.125 Uiso 1 1 calc R
H30B H 1.0176 0.3112 0.0925 0.125 Uiso 1 1 calc R

loop_
_atom_site_aniso_label
_atom_site_aniso_U_11
_atom_site_aniso_U_22
_atom_site_aniso_U_33
_atom_site_aniso_U_23
_atom_site_aniso_U_13
_atom_site_aniso_U_12
S1 0.0325(6) 0.0285(6) 0.0175(6) -0.0012(4) 0.0006(4) 0.0021(5)
Cl1 0.0429(9) 0.1148(16) 0.0618(12) 0.0231(10) 0.0050(8) -0.0049(9)
O1 0.0358(18) 0.0352(18) 0.0251(18) -0.0011(14) 0.0037(14) 0.0010(14)
N4 0.033(2) 0.0283(19) 0.0186(19) 0.0023(15) 0.0042(16) 0.0066(16)
N1 0.032(2) 0.037(2) 0.021(2) 0.0022(17) 0.0043(16) 0.0052(17)
O2 0.044(2) 0.0376(19) 0.0234(18) -0.0035(14) -0.0003(15) -0.0024(15)
N2 0.041(2) 0.051(3) 0.020(2) 0.0058(19) -0.0012(18) 0.006(2)
C1 0.036(3) 0.032(2) 0.024(2) 0.0009(19) 0.000(2) -0.0022(19)
C2 0.035(2) 0.024(2) 0.020(2) 0.0035(18) 0.0012(19) 0.0026(18)
C3 0.038(3) 0.044(3) 0.029(3) 0.005(2) -0.002(2) 0.010(2)
C4 0.036(3) 0.039(3) 0.031(3) 0.002(2) 0.007(2) 0.012(2)
C5 0.036(3) 0.030(2) 0.025(2) 0.002(2) 0.009(2) 0.006(2)
C6 0.037(3) 0.035(3) 0.041(3) -0.003(2) -0.002(2) 0.002(2)
C7 0.033(2) 0.028(2) 0.024(2) 0.0071(19) 0.0026(19) 0.0041(19)
C8 0.046(3) 0.031(2) 0.029(3) 0.000(2) 0.004(2) 0.019(2)
C9 0.039(3) 0.041(3) 0.030(3) 0.000(2) -0.011(2) 0.000(2)
C10 0.048(3) 0.053(3) 0.035(3) 0.004(3) 0.010(3) 0.020(3)
C11 0.048(3) 0.035(3) 0.045(3) -0.006(2) 0.000(3) 0.009(2)
C12 0.036(3) 0.057(3) 0.016(2) 0.003(2) 0.004(2) 0.016(2)
C13 0.063(4) 0.031(3) 0.037(3) 0.000(2) 0.006(3) 0.009(3)
O3 0.062(3) 0.052(3) 0.112(4) -0.017(3) -0.017(3) 0.021(2)
C15 0.039(3) 0.066(4) 0.024(3) 0.010(3) -0.001(2) 0.005(3)
C16 0.038(3) 0.058(4) 0.044(3) 0.008(3) -0.007(2) 0.009(3)
N3 0.045(3) 0.102(5) 0.054(4) 0.004(3) -0.008(3) 0.012(3)
C17 0.042(3) 0.092(5) 0.028(3) 0.013(3) -0.003(2) -0.001(3)
C18 0.038(3) 0.069(4) 0.038(3) -0.003(3) 0.002(3) 0.009(3)
C19 0.057(4) 0.055(3) 0.035(3) -0.007(3) 0.007(3) 0.018(3)
C20 0.117(7) 0.063(4) 0.033(3) -0.015(3) 0.013(4) 0.044(5)
C21 0.093(5) 0.036(3) 0.044(4) -0.011(3) -0.004(4) 0.012(3)
C22 0.044(3) 0.041(3) 0.052(4) 0.012(3) 0.002(3) 0.011(2)
C23 0.082(5) 0.067(4) 0.057(4) -0.016(4) 0.005(4) 0.027(4)
C24 0.068(4) 0.081(5) 0.041(4) 0.004(3) 0.015(3) 0.038(4)
C25 0.067(5) 0.080(5) 0.065(5) -0.004(4) -0.005(4) 0.010(4)
C26 0.055(4) 0.064(4) 0.093(6) 0.005(4) 0.000(4) 0.029(3)
C27 0.049(4) 0.069(4) 0.041(3) 0.000(3) 0.003(3) 0.012(3)
C28 0.060(5) 0.064(5) 0.137(8) -0.011(5) -0.027(5) 0.010(4)
C29 0.061(4) 0.044(3) 0.080(5) 0.002(3) -0.003(4) 0.000(3)
C30 0.132(8) 0.052(4) 0.125(9) 0.005(5) -0.057(7) 0.004(5)

loop_
_atom_type_symbol
_atom_type_description
_atom_type_scat_dispersion_real
_atom_type_scat_dispersion_imag
_atom_type_scat_source
C C 0.0033 0.0016 'International Tables Vol C Tables 4.2.6.8 and 6.1.1.4'
H H 0.0000 0.0000 'International Tables Vol C Tables 4.2.6.8 and 6.1.1.4'
N N 0.0061 0.0033 'International Tables Vol C Tables 4.2.6.8 and 6.1.1.4'
O O 0.0106 0.0060 'International Tables Vol C Tables 4.2.6.8 and 6.1.1.4'
S S 0.1246 0.1234 'International Tables Vol C Tables 4.2.6.8 and 6.1.1.4'
Cl Cl 0.1484 0.1585 'International Tables Vol C Tables 4.2.6.8 and 6.1.1.4'

loop_
_geom_angle_atom_site_label_1
_geom_angle_atom_site_label_2
_geom_angle_atom_site_label_3
_geom_angle
O2 S1 O1 116.3(2)
O2 S1 N1 112.1(2)
O1 S1 N1 112.3(2)
O2 S1 C7 105.7(2)
O1 S1 C7 108.2(2)
N1 S1 C7 100.9(2)
C1 N4 C2 124.7(4)
C1 N4 C12 117.1(4)
C2 N4 C12 117.9(4)
C2 N1 S1 126.0(4)
N2 C1 N4 118.8(4)
N2 C1 C3 123.5(5)
N4 C1 C3 117.6(4)
N1 C2 N4 113.2(4)
N1 C2 C5 130.0(4)
N4 C2 C5 116.7(4)
C4 C3 C1 118.7(4)
C4 C3 C18 122.5(5)
C1 C3 C18 118.5(5)
C5 C4 C3 124.0(5)
C4 C5 C2 117.6(4)
C4 C5 C8 119.2(4)
C2 C5 C8 122.9(4)
C11 C6 C7 119.8(5)
C9 C7 C6 119.8(5)
C9 C7 S1 120.9(4)
C6 C7 S1 119.3(4)
C10 C8 C13 119.0(5)
C10 C8 C5 120.5(5)
C13 C8 C5 120.2(5)
C16 C9 C7 119.5(5)
C24 C10 C8 121.4(6)
C22 C11 C6 120.4(5)
C15 C12 C19 123.0(5)
C15 C12 N4 119.8(5)
C19 C12 N4 117.3(5)
C21 C13 C8 119.6(6)
C28 O3 C25 109.9(5)
C12 C15 C17 116.3(6)
C9 C16 C22 122.0(5)
C27 C17 C15 119.5(6)
C27 C17 Cl1 123.8(5)
C15 C17 Cl1 116.7(6)
N3 C18 C3 175.8(6)
C23 C19 C12 118.7(6)
C21 C20 C24 120.9(6)
C20 C21 C13 120.2(7)
C16 C22 C11 118.5(5)
C16 C22 C26 122.0(6)
C11 C22 C26 119.5(6)
C27 C23 C19 118.6(7)
C10 C24 C20 118.9(7)
O3 C25 C30 105.6(6)
C23 C27 C17 124.0(6)
O3 C28 C29 107.6(6)
C28 C29 C30 102.9(7)
C25 C30 C29 106.5(7)

loop_
_geom_bond_atom_site_label_1
_geom_bond_atom_site_label_2
_geom_bond_distance
S1 O2 1.446(3)
S1 O1 1.447(3)
S1 N1 1.587(4)
S1 C7 1.768(5)
Cl1 C17 1.718(7)
N4 C1 1.374(6)
N4 C2 1.398(6)
N4 C12 1.467(6)
N1 C2 1.322(6)
N2 C1 1.324(6)
C1 C3 1.394(7)
C2 C5 1.430(6)
C3 C4 1.391(7)
C3 C18 1.427(8)
C4 C5 1.373(7)
C5 C8 1.483(7)
C6 C11 1.387(7)
C6 C7 1.394(7)
C7 C9 1.378(7)
C8 C10 1.396(8)
C8 C13 1.403(8)
C9 C16 1.369(8)
C10 C24 1.378(8)
C11 C22 1.386(8)
C12 C15 1.347(8)
C12 C19 1.401(8)
C13 C21 1.390(8)
O3 C28 1.407(9)
O3 C25 1.423(8)
C15 C17 1.439(9)
C16 C22 1.381(9)
N3 C18 1.145(7)
C17 C27 1.343(10)
C19 C23 1.386(9)
C20 C21 1.382(11)
C20 C24 1.389(11)
C22 C26 1.526(8)
C23 C27 1.334(10)
C25 C30 1.478(11)
C28 C29 1.464(10)
C29 C30 1.480(11)
